data_4517093
loop_
_publ_author_name
'Liu, Ke'
'Zhou, Jing-Min'
'Li, Hui-Min'
'Xu, Na'
'Cheng, Peng'

_publ_section_title
;
 A Series of CuII--LnIII Metal--Organic Frameworks Based on
 2,2&#x2032;-Bipyridine-3,3&#x2032;-dicarboxylic Acid: Syntheses,
 Structures, and Magnetic Properties
;
_journal_issue 12
_journal_name_full 'Crystal Growth &amp; Design'
_journal_page_first 6409
_journal_paper_doi 10.1021/cg5012617
_journal_volume 14
_journal_year 2014
_chemical_formula_moiety 'C48 H36 Cu3 Dy1 N9 O25'
_chemical_formula_sum 'C48 H36 Cu3 Dy N9 O25'
_chemical_formula_weight 1492.01
_space_group_IT_number 2
_space_group_name_Hall '-P 1'
_space_group_name_H-M_alt 'P -1'
_symmetry_cell_setting triclinic
_atom_sites_solution_hydrogens geom
_atom_sites_solution_primary direct
_atom_sites_solution_secondary difmap
_audit_creation_date 2014-08-23
_audit_creation_method
;
Olex2 1.2
(compiled 2014.03.20 svn.r2914 for OlexSys, GUI svn.r4816)
;
_cell_angle_alpha 92.957(5)
_cell_angle_beta 105.125(6)
_cell_angle_gamma 110.694(6)
_cell_formula_units_Z 2
_cell_length_a 12.1832(9)
_cell_length_b 14.8529(9)
_cell_length_c 15.1970(9)
_cell_measurement_temperature 124.60(10)
_cell_measurement_theta_max 29.0222
_cell_measurement_theta_min 2.5408
_cell_volume 2451.8(3)
_computing_cell_refinement
;
CrysAlisPro, Agilent Technologies,
Version 1.171.35.19 (release 27-10-2011 CrysAlis171 .NET)
(compiled Oct 27 2011,15:02:11)
;
_computing_data_collection
;
CrysAlisPro, Agilent Technologies,
Version 1.171.35.19 (release 27-10-2011 CrysAlis171 .NET)
(compiled Oct 27 2011,15:02:11)
;
_computing_data_reduction
;
CrysAlisPro, Agilent Technologies,
Version 1.171.35.19 (release 27-10-2011 CrysAlis171 .NET)
(compiled Oct 27 2011,15:02:11)
;
_computing_molecular_graphics 'Olex2 (Dolomanov et al., 2009)'
_computing_publication_material 'Olex2 (Dolomanov et al., 2009)'
_computing_structure_refinement 'XL (Sheldrick, 2008)'
_computing_structure_solution 'XS (Sheldrick, 2008)'
_diffrn_ambient_temperature 124.60(10)
_diffrn_measured_fraction_theta_full 0.981
_diffrn_measured_fraction_theta_max 0.981
_diffrn_measurement_details
;
#__ type_ start__ end____ width___ exp.time_
  1 omega  -23.00   92.00   1.0000    7.5000
omega____ theta____ kappa____ phi______ frames
    -       18.7135   19.0000 -150.0000 115

#__ type_ start__ end____ width___ exp.time_
  2 omega   -4.00   61.00   1.0000    7.5000
omega____ theta____ kappa____ phi______ frames
    -       18.7135  -99.0000  -30.0000 65

#__ type_ start__ end____ width___ exp.time_
  3 omega    4.00   91.00   1.0000    7.5000
omega____ theta____ kappa____ phi______ frames
    -       18.7135   37.0000   90.0000 87

#__ type_ start__ end____ width___ exp.time_
  4 omega  -90.00  -34.00   1.0000    7.5000
omega____ theta____ kappa____ phi______ frames
    -      -19.2604  179.0000  150.0000 56

#__ type_ start__ end____ width___ exp.time_
  5 omega  -33.00    1.00   1.0000    7.5000
omega____ theta____ kappa____ phi______ frames
    -      -19.2604  -84.0000   82.0000 34

#__ type_ start__ end____ width___ exp.time_
  6 omega  -37.00   12.00   1.0000    7.5000
omega____ theta____ kappa____ phi______ frames
    -      -19.2604  -84.0000  158.0000 49

;
_diffrn_measurement_device_type 'SuperNova, Single source at offset), Eos'
_diffrn_measurement_method '\w scans'
_diffrn_orient_matrix_UB_11 0.0312144000
_diffrn_orient_matrix_UB_12 0.0087082000
_diffrn_orient_matrix_UB_13 -0.0340063000
_diffrn_orient_matrix_UB_21 -0.0449928000
_diffrn_orient_matrix_UB_22 0.0156992000
_diffrn_orient_matrix_UB_23 -0.0266574000
_diffrn_orient_matrix_UB_31 0.0354199000
_diffrn_orient_matrix_UB_32 0.0484909000
_diffrn_orient_matrix_UB_33 0.0230513000
_diffrn_radiation_monochromator mirror
_diffrn_radiation_source 'SuperNova (Mo) X-ray Source'
_diffrn_radiation_type MoK\a
_diffrn_radiation_wavelength 0.71073
_diffrn_reflns_av_R_equivalents 0.0653
_diffrn_reflns_av_sigmaI/netI 0.1007
_diffrn_reflns_limit_h_max 14
_diffrn_reflns_limit_h_min -9
_diffrn_reflns_limit_k_max 14
_diffrn_reflns_limit_k_min -17
_diffrn_reflns_limit_l_max 18
_diffrn_reflns_limit_l_min -17
_diffrn_reflns_number 16645
_diffrn_reflns_theta_full 25.01
_diffrn_reflns_theta_max 25.00
_diffrn_reflns_theta_min 2.55
_exptl_absorpt_coefficient_mu 2.896
_exptl_absorpt_correction_T_max 0.749
_exptl_absorpt_correction_T_min 0.714
_exptl_absorpt_correction_type multi-scan
_exptl_absorpt_process_details
;
CrysAlisPro, Agilent Technologies,
Version 1.171.35.19 (release 27-10-2011 CrysAlis171 .NET)
(compiled Oct 27 2011,15:02:11)
Empirical absorption correction using spherical harmonics,
 implemented in SCALE3 ABSPACK scaling algorithm.
;
_exptl_crystal_colour green
_exptl_crystal_density_diffrn 2.021
_exptl_crystal_density_method 'not measured'
_exptl_crystal_description block
_exptl_crystal_F_000 1480
_exptl_crystal_size_max 0.20
_exptl_crystal_size_mid 0.10
_exptl_crystal_size_min 0.10
_refine_diff_density_max 9.404
_refine_diff_density_min -2.169
_refine_diff_density_rms 0.355
_refine_ls_extinction_method none
_refine_ls_goodness_of_fit_ref 1.078
_refine_ls_hydrogen_treatment mixed
_refine_ls_matrix_type full
_refine_ls_number_parameters 769
_refine_ls_number_reflns 8472
_refine_ls_number_restraints 223
_refine_ls_restrained_S_all 1.025
_refine_ls_R_factor_all 0.1268
_refine_ls_R_factor_gt 0.1136
_refine_ls_shift/su_max 0.019
_refine_ls_shift/su_mean 0.000
_refine_ls_structure_factor_coef Fsqd
_refine_ls_weighting_details 'calc w=1/[\s^2^(Fo^2^)+(0.0605P)^2^+242.3737P] where P=(Fo^2^+2Fc^2^)/3'
_refine_ls_weighting_scheme calc
_refine_ls_wR_factor_gt 0.2738
_refine_ls_wR_factor_ref 0.2825
_reflns_number_gt 7098
_reflns_number_total 8472
_reflns_threshold_expression >2sigma(I)
_cod_data_source_file cg5012617_si_002.cif
_cod_data_source_block 10-DyCu3
_cod_original_sg_symbol_Hall '-p 1'
_cod_original_sg_symbol_H-M P-1
_cod_database_code 4517093
_reflns_odcompleteness_completeness 99.91
_reflns_odcompleteness_theta 26.32
_reflns_odcompleteness_iscentric 1
_olex2_refinement_description
;
1. Fixed Uiso
 At 1.2 times of:
  All C(H) groups
 At 1.5 times of:
  All O(H,H) groups
2. Uiso/Uaniso restraints and constraints
Uains(C32) \\sim Ueq: with sigma of 0.001 and sigma for terminal atoms of 0.002
Uains(N2) \\sim Ueq: with sigma of 0.001 and sigma for terminal atoms of 0.002
Uains(C7) \\sim Ueq: with sigma of 0.001 and sigma for terminal atoms of 0.002
Uains(C19) \\sim Ueq: with sigma of 0.001 and sigma for terminal atoms of 0.002
Uains(C26) \\sim Ueq: with sigma of 0.005 and sigma for terminal atoms of 0.01
Uains(C2) \\sim Ueq: with sigma of 0.005 and sigma for terminal atoms of 0.01
Uains(C45) \\sim Ueq: with sigma of 0.005 and sigma for terminal atoms of 0.01
Uains(C14) \\sim Ueq: with sigma of 0.005 and sigma for terminal atoms of 0.01
Uains(C17) \\sim Ueq: with sigma of 0.005 and sigma for terminal atoms of 0.01
Uains(N3) \\sim Ueq: with sigma of 0.005 and sigma for terminal atoms of 0.01
Uains(O7) \\sim Ueq: with sigma of 0.005 and sigma for terminal atoms of 0.01
Uains(O15) \\sim Ueq: with sigma of 0.005 and sigma for terminal atoms of 0.01
Uains(N4) \\sim Ueq: with sigma of 0.005 and sigma for terminal atoms of 0.01
Uains(C31) \\sim Ueq: with sigma of 0.005 and sigma for terminal atoms of 0.01
Uains(N5) \\sim Ueq: with sigma of 0.005 and sigma for terminal atoms of 0.01
Uains(N7) \\sim Ueq: with sigma of 0.005 and sigma for terminal atoms of 0.01
Uains(O1) \\sim Ueq: with sigma of 0.005 and sigma for terminal atoms of 0.01
Uains(O10) \\sim Ueq: with sigma of 0.005 and sigma for terminal atoms of 0.01
Uains(C25) \\sim Ueq: with sigma of 0.005 and sigma for terminal atoms of 0.01
Uains(O14) \\sim Ueq: with sigma of 0.005 and sigma for terminal atoms of 0.01
Uains(C18) \\sim Ueq: with sigma of 0.005 and sigma for terminal atoms of 0.01
Uains(C1) \\sim Ueq: with sigma of 0.005 and sigma for terminal atoms of 0.01
Uains(C28) \\sim Ueq: with sigma of 0.005 and sigma for terminal atoms of 0.01
Uains(C40) \\sim Ueq: with sigma of 0.005 and sigma for terminal atoms of 0.01
Uains(C12) \\sim Ueq: with sigma of 0.005 and sigma for terminal atoms of 0.01
Uains(C22) \\sim Ueq: with sigma of 0.005 and sigma for terminal atoms of 0.01
Uains(C27) \\sim Ueq: with sigma of 0.005 and sigma for terminal atoms of 0.01
Uains(C46) \\sim Ueq: with sigma of 0.005 and sigma for terminal atoms of 0.01
Uains(C4) \\sim Ueq: with sigma of 0.005 and sigma for terminal atoms of 0.01
Uains(C16) \\sim Ueq: with sigma of 0.005 and sigma for terminal atoms of 0.01
Uains(C21) \\sim Ueq: with sigma of 0.005 and sigma for terminal atoms of 0.01
Uains(C31) \\sim Ueq: with sigma of 0.005 and sigma for terminal atoms of 0.01
Uains(C48) \\sim Ueq: with sigma of 0.005 and sigma for terminal atoms of 0.01
Uains(O3) \\sim Ueq: with sigma of 0.005 and sigma for terminal atoms of 0.01
Uains(O9) \\sim Ueq: with sigma of 0.005 and sigma for terminal atoms of 0.01
Uains(C33) \\sim Ueq: with sigma of 0.005 and sigma for terminal atoms of 0.01
3.a Rotating group:
 O9(H9a,H9b), O10(H10a,H10b),O11(H11a,H11b), O12(H12a,H12b), O22(H22a,H22b)
3.b Aromatic/amide H refined with riding coordinates:
 C3(H3), C4(H4), C5(H5), C8(H8), C9(H9), C10(H10), C15(H15), C16(H16),
 C17(H17), C20(H20), C21(H21), C22(H22), C27(H27), C28(H28), C29(H29), 
C32(H32), C33(H33), C34(H34), C39(H39), C40(H40), C41(H41), C44(H44), 
C45(H45), C46(H46)
;

loop_
_symmetry_equiv_pos_as_xyz
'x, y, z'
'-x, -y, -z'

loop_
_atom_site_label
_atom_site_type_symbol
_atom_site_fract_x
_atom_site_fract_y
_atom_site_fract_z
_atom_site_U_iso_or_equiv
_atom_site_adp_type
_atom_site_occupancy
_atom_site_symmetry_multiplicity
_atom_site_calc_flag
_atom_site_refinement_flags
C1 C 0.1437(14) 1.1598(11) 0.6190(11) 0.008(3) Uani 1 1 d U
C2 C 0.1738(15) 1.0689(12) 0.6362(12) 0.014(3) Uani 1 1 d U
C3 C 0.1704(16) 1.0338(13) 0.7196(13) 0.020(4) Uani 1 1 d .
H3 H 0.1652 1.0718 0.7678 0.024 Uiso 1 1 calc R
C4 C 0.1745(18) 0.9426(14) 0.7311(14) 0.023(4) Uani 1 1 d U
H4 H 0.1787 0.9208 0.7877 0.027 Uiso 1 1 calc R
C5 C 0.1723(17) 0.8859(14) 0.6554(12) 0.019(4) Uani 1 1 d .
H5 H 0.1670 0.8223 0.6598 0.023 Uiso 1 1 calc R
C6 C 0.1843(15) 1.0115(12) 0.5658(11) 0.012(3) Uani 1 1 d .
C7 C 0.2031(13) 1.0390(11) 0.4776(10) 0.006(3) Uani 1 1 d U
C8 C 0.1645(17) 0.9729(14) 0.3238(12) 0.020(4) Uani 1 1 d .
H8 H 0.1294 0.9190 0.2773 0.024 Uiso 1 1 calc RD
C9 C 0.2267(17) 1.0630(13) 0.3045(13) 0.019(4) Uani 1 1 d .
H9 H 0.2338 1.0703 0.2455 0.023 Uiso 1 1 calc R
C10 C 0.2791(17) 1.1434(14) 0.3748(13) 0.020(4) Uani 1 1 d .
H10 H 0.3213 1.2049 0.3629 0.024 Uiso 1 1 calc R
C11 C 0.2684(16) 1.1315(13) 0.4606(13) 0.020(4) Uani 1 1 d .
C12 C 0.3386(16) 1.2219(13) 0.5325(12) 0.018(4) Uani 1 1 d U
C13 C 0.3576(15) 0.7918(12) 0.4671(12) 0.013(3) Uani 1 1 d .
C14 C 0.3906(15) 0.8165(12) 0.5718(11) 0.010(3) Uani 1 1 d U
C15 C 0.4478(18) 0.9159(13) 0.6075(12) 0.019(4) Uani 1 1 d .
H15 H 0.4596 0.9618 0.5680 0.023 Uiso 1 1 calc R
C16 C 0.4866(16) 0.9456(13) 0.7017(12) 0.018(4) Uani 1 1 d U
H16 H 0.5247 1.0114 0.7266 0.021 Uiso 1 1 calc R
C17 C 0.4674(16) 0.8748(13) 0.7587(12) 0.016(4) Uani 1 1 d U
H17 H 0.4956 0.8950 0.8223 0.019 Uiso 1 1 calc R
C18 C 0.3702(14) 0.7503(12) 0.6331(11) 0.010(3) Uani 1 1 d U
C19 C 0.3057(14) 0.6415(11) 0.6071(11) 0.007(3) Uani 1 1 d U
C20 C 0.3121(16) 0.4932(13) 0.6407(12) 0.015(4) Uani 1 1 d .
H20 H 0.3497 0.4595 0.6797 0.019 Uiso 1 1 calc R
C21 C 0.2189(15) 0.4419(12) 0.5632(11) 0.013(3) Uani 1 1 d U
H21 H 0.1939 0.3746 0.5492 0.015 Uiso 1 1 calc R
C22 C 0.1632(15) 0.4913(12) 0.5068(11) 0.013(3) Uani 1 1 d U
H22 H 0.0992 0.4578 0.4536 0.016 Uiso 1 1 calc R
C23 C 0.2021(14) 0.5932(11) 0.5288(11) 0.009(3) Uani 1 1 d .
C24 C 0.1288(14) 0.6449(12) 0.4697(11) 0.011(3) Uani 1 1 d .
C25 C 0.3374(15) 0.8513(12) 1.0331(11) 0.012(3) Uani 1 1 d U
C26 C 0.4400(14) 0.8289(12) 1.0121(11) 0.010(3) Uani 1 1 d U
C27 C 0.5617(15) 0.9001(12) 1.0470(11) 0.013(3) Uani 1 1 d U
H27 H 0.5779 0.9533 1.0903 0.015 Uiso 1 1 calc R
C28 C 0.6537(15) 0.8918(12) 1.0182(12) 0.014(3) Uani 1 1 d U
H28 H 0.7335 0.9380 1.0413 0.017 Uiso 1 1 calc R
C29 C 0.6248(15) 0.8106(12) 0.9520(12) 0.013(3) Uani 1 1 d .
H29 H 0.6861 0.8059 0.9284 0.016 Uiso 1 1 calc R
C30 C 0.4231(14) 0.7452(13) 0.9565(12) 0.013(3) Uani 1 1 d .
C31 C 0.3084(14) 0.6538(11) 0.9229(11) 0.007(3) Uani 1 1 d U
C32 C 0.2013(15) 0.5273(12) 0.7986(12) 0.012(3) Uani 1 1 d U
H32 H 0.1973 0.4951 0.7431 0.014 Uiso 1 1 calc R
C33 C 0.1060(17) 0.4875(14) 0.8407(13) 0.021(4) Uani 1 1 d U
H33 H 0.0346 0.4343 0.8097 0.025 Uiso 1 1 calc R
C34 C 0.1230(15) 0.5302(13) 0.9286(12) 0.016(4) Uani 1 1 d .
H34 H 0.0657 0.5020 0.9593 0.020 Uiso 1 1 calc R
C35 C 0.2239(16) 0.6144(12) 0.9716(11) 0.013(3) Uani 1 1 d .
C36 C 0.2374(15) 0.6524(12) 1.0697(11) 0.012(3) Uani 1 1 d .
C37 C -0.3964(17) 0.5203(13) 0.8582(12) 0.018(4) Uani 1 1 d .
C41 C -0.1210(8) 0.7280(7) 1.0895(5) 0.016(4) Uani 1 1 d G
H41 H -0.0614 0.7704 1.1409 0.019 Uiso 1 1 calc R
N8 N -0.0965(7) 0.7243(6) 1.0053(6) 0.011(3) Uani 1 1 d GU
C42 C -0.1855(9) 0.6609(7) 0.9283(5) 0.010(3) Uani 1 1 d G
C38 C -0.2989(8) 0.6012(7) 0.9356(6) 0.013(3) Uani 1 1 d G
C39 C -0.3233(7) 0.6048(7) 1.0198(7) 0.018(4) Uani 1 1 d G
H39 H -0.3992 0.5649 1.0247 0.021 Uiso 1 1 calc R
C40 C -0.2344(10) 0.6682(8) 1.0967(6) 0.020(4) Uani 1 1 d GU
H40 H -0.2507 0.6707 1.1531 0.024 Uiso 1 1 calc R
C43 C -0.1445(14) 0.6737(11) 0.8460(12) 0.011(3) Uani 1 1 d .
C44 C 0.0276(16) 0.7042(13) 0.7952(12) 0.018(4) Uani 1 1 d .
H44 H 0.1117 0.7194 0.8096 0.021 Uiso 1 1 calc R
C45 C -0.0405(16) 0.6862(13) 0.7031(12) 0.016(4) Uani 1 1 d U
H45 H -0.0038 0.6861 0.6565 0.019 Uiso 1 1 calc R
C46 C -0.1651(16) 0.6682(13) 0.6823(13) 0.019(4) Uani 1 1 d U
H46 H -0.2129 0.6596 0.6215 0.023 Uiso 1 1 calc R
C47 C -0.2183(15) 0.6631(11) 0.7563(12) 0.012(3) Uani 1 1 d .
C48 C -0.3515(15) 0.6524(12) 0.7272(11) 0.010(3) Uani 1 1 d U
N1 N 0.1776(13) 0.9195(10) 0.5752(9) 0.012(3) Uani 1 1 d .
N2 N 0.1539(12) 0.9616(10) 0.4065(9) 0.011(3) Uani 1 1 d U
N3 N 0.4108(13) 0.7797(10) 0.7269(10) 0.014(3) Uani 1 1 d U
N4 N 0.3519(12) 0.5899(10) 0.6630(9) 0.010(3) Uani 1 1 d U
N5 N 0.5141(12) 0.7408(9) 0.9220(9) 0.007(3) Uani 1 1 d U
N6 N 0.2946(12) 0.6094(10) 0.8385(9) 0.012(3) Uani 1 1 d .
N7 N -0.0213(13) 0.7010(10) 0.8636(10) 0.013(3) Uani 1 1 d U
N9 N -0.0092(14) 0.9506(12) 0.8989(10) 0.021(4) Uani 1 1 d .
O1 O 0.1809(10) 1.2243(9) 0.6921(8) 0.017(3) Uani 1 1 d U
O2 O 0.0805(11) 1.1625(9) 0.5431(8) 0.017(3) Uani 1 1 d .
O3 O 0.4011(12) 1.2091(10) 0.6086(9) 0.023(3) Uani 1 1 d U
O4 O 0.3341(13) 1.2981(9) 0.5087(10) 0.027(3) Uani 1 1 d .
O5 O 0.3777(10) 0.7205(8) 0.4346(8) 0.014(3) Uani 1 1 d .
O6 O 0.3096(12) 0.8431(9) 0.4216(8) 0.021(3) Uani 1 1 d .
O7 O 0.1240(10) 0.7181(8) 0.5097(7) 0.010(2) Uani 1 1 d U
O8 O 0.0758(10) 0.6067(8) 0.3860(7) 0.012(2) Uani 1 1 d .
O9 O 0.4452(14) 0.5704(10) 0.3921(9) 0.028(3) Uani 1 1 d U
H9A H 0.3958 0.5619 0.4278 0.043 Uiso 1 1 d R
H9B H 0.5220 0.5935 0.4294 0.043 Uiso 1 1 d R
O10 O 0.2017(11) 0.5925(10) 0.2611(9) 0.022(3) Uani 1 1 d U
H10A H 0.1604 0.6184 0.2211 0.033 Uiso 1 1 d R
H10B H 0.1821 0.5963 0.3124 0.033 Uiso 1 1 d R
O11 O 0.5777(11) 0.6847(10) 0.2293(8) 0.020(3) Uani 1 1 d .
H11A H 0.5712 0.6268 0.2076 0.029 Uiso 1 1 d R
H11B H 0.6482 0.7121 0.2722 0.029 Uiso 1 1 d R
O14 O 0.3421(10) 0.6814(8) 1.1266(8) 0.013(2) Uani 1 1 d U
O15 O 0.1405(11) 0.6447(10) 1.0882(9) 0.024(3) Uani 1 1 d U
O16 O 0.2303(11) 0.8059(9) 0.9746(8) 0.017(3) Uani 1 1 d .
O17 O 0.3613(11) 0.9101(9) 1.1037(9) 0.020(3) Uani 1 1 d .
O18 O -0.3568(11) 0.4826(8) 0.8034(8) 0.015(3) Uani 1 1 d .
O19 O -0.5036(11) 0.5008(9) 0.8569(8) 0.017(3) Uani 1 1 d .
O20 O -0.3845(10) 0.6902(8) 0.7899(8) 0.013(2) Uani 1 1 d .
O21 O -0.4176(11) 0.6132(9) 0.6494(8) 0.019(3) Uani 1 1 d .
O22 O 0.1355(11) 0.8732(9) 1.1073(8) 0.020(3) Uani 1 1 d .
H22A H 0.1013 0.9174 1.1072 0.029 Uiso 1 1 d R
H22B H 0.2164 0.9064 1.1211 0.029 Uiso 1 1 d R
O23 O 0.0722(12) 0.9163(9) 0.9115(10) 0.025(3) Uani 1 1 d .
O24 O 0.0132(12) 1.0348(9) 0.8758(9) 0.023(3) Uani 1 1 d .
O25 O -0.1101(12) 0.9068(12) 0.9122(10) 0.031(3) Uani 1 1 d .
Cu1 Cu 0.06863(18) 0.78372(15) 0.98951(14) 0.0127(5) Uani 1 1 d .
Cu2 Cu 0.44770(17) 0.65786(14) 0.79494(13) 0.0092(4) Uani 1 1 d .
Cu3 Cu 0.11745(18) 0.83349(14) 0.45203(13) 0.0109(4) Uani 1 1 d .
Dy1 Dy 0.41647(7) 0.67430(6) 0.28934(5) 0.0102(2) Uani 1 1 d .
O12 O 0.3666(16) 0.8132(11) 0.2715(10) 0.037(4) Uani 1 1 d .
H12A H 0.3056 0.8035 0.2200 0.055 Uiso 1 1 d R
H12B H 0.3427 0.8293 0.3186 0.055 Uiso 1 1 d R
O13 O 0.0275(10) 0.7562(8) 0.3270(7) 0.012(2) Uani 1 1 d .
H13A H -0.0045 0.6914 0.3284 0.018 Uiso 1 1 d R
H13B H 0.0754 0.7637 0.2894 0.018 Uiso 1 1 d RD

loop_
_atom_site_aniso_label
_atom_site_aniso_U_11
_atom_site_aniso_U_22
_atom_site_aniso_U_33
_atom_site_aniso_U_23
_atom_site_aniso_U_13
_atom_site_aniso_U_12
C1 0.006(5) 0.009(5) 0.008(5) -0.001(4) 0.005(4) 0.000(4)
C2 0.012(5) 0.015(5) 0.014(5) -0.003(4) 0.004(4) 0.004(4)
C3 0.014(9) 0.020(9) 0.025(10) -0.008(8) 0.011(8) 0.004(8)
C4 0.025(6) 0.023(6) 0.022(6) 0.005(4) 0.011(4) 0.006(4)
C5 0.029(10) 0.020(9) 0.009(8) -0.001(7) -0.002(7) 0.015(8)
C6 0.013(8) 0.011(8) 0.013(8) 0.000(7) -0.001(7) 0.007(7)
C7 0.006(3) 0.006(3) 0.006(3) 0.0007(11) 0.0016(13) 0.0027(15)
C8 0.024(10) 0.030(10) 0.007(8) 0.009(8) 0.004(7) 0.011(9)
C9 0.023(10) 0.013(9) 0.021(10) 0.008(8) 0.010(8) 0.005(8)
C10 0.022(10) 0.023(10) 0.019(9) 0.014(8) 0.013(8) 0.008(8)
C11 0.014(9) 0.015(9) 0.025(10) -0.009(8) 0.008(8) -0.001(7)
C12 0.015(5) 0.020(6) 0.017(5) 0.002(4) 0.009(4) 0.001(4)
C13 0.016(8) 0.008(8) 0.013(8) -0.004(7) 0.002(7) 0.004(7)
C14 0.011(5) 0.012(5) 0.008(5) 0.001(4) 0.005(4) 0.003(4)
C15 0.032(11) 0.017(9) 0.010(8) -0.001(7) 0.011(8) 0.009(8)
C16 0.018(5) 0.016(5) 0.020(6) 0.000(4) 0.002(4) 0.011(4)
C17 0.014(5) 0.017(5) 0.014(5) 0.000(4) 0.002(4) 0.006(4)
C18 0.009(5) 0.012(5) 0.010(5) 0.001(4) 0.005(4) 0.004(4)
C19 0.007(3) 0.007(3) 0.007(3) 0.0010(11) 0.0024(13) 0.0026(15)
C20 0.016(9) 0.023(9) 0.012(8) -0.001(7) 0.006(7) 0.012(8)
C21 0.012(5) 0.011(5) 0.013(5) -0.001(4) 0.006(4) 0.001(4)
C22 0.015(5) 0.012(5) 0.009(5) 0.000(4) 0.002(4) 0.001(4)
C23 0.010(8) 0.010(8) 0.010(8) 0.005(7) 0.003(6) 0.008(7)
C24 0.004(7) 0.011(8) 0.012(8) 0.002(7) 0.002(6) -0.002(6)
C25 0.011(5) 0.012(5) 0.014(5) 0.000(4) 0.005(4) 0.005(4)
C26 0.007(5) 0.014(5) 0.011(5) 0.003(4) 0.006(4) 0.004(4)
C27 0.014(5) 0.012(5) 0.009(5) 0.000(4) 0.003(4) 0.001(4)
C28 0.010(5) 0.014(5) 0.016(5) 0.002(4) 0.001(4) 0.003(4)
C29 0.014(8) 0.012(8) 0.016(9) -0.001(7) 0.008(7) 0.004(7)
C30 0.005(8) 0.020(9) 0.016(9) 0.007(7) 0.001(6) 0.007(7)
C31 0.005(4) 0.008(4) 0.007(4) -0.001(3) 0.004(3) 0.000(3)
C32 0.012(3) 0.012(3) 0.011(3) 0.0018(11) 0.0037(14) 0.0040(16)
C33 0.019(5) 0.020(6) 0.020(6) 0.001(4) 0.005(4) 0.005(4)
C34 0.007(8) 0.018(9) 0.016(9) -0.001(7) 0.002(7) -0.002(7)
C35 0.019(9) 0.009(8) 0.008(8) 0.000(7) 0.006(7) -0.001(7)
C36 0.008(8) 0.010(8) 0.011(8) 0.000(7) 0.002(6) -0.002(7)
C37 0.021(10) 0.018(9) 0.015(9) -0.002(7) 0.012(7) 0.004(8)
C41 0.019(9) 0.011(8) 0.011(8) -0.002(7) 0.003(7) -0.002(7)
N8 0.011(3) 0.011(3) 0.011(3) 0.0017(11) 0.0035(13) 0.0040(14)
C42 0.018(9) 0.007(8) 0.011(8) 0.004(6) 0.007(7) 0.009(7)
C38 0.012(8) 0.012(8) 0.013(8) 0.006(7) 0.000(7) 0.004(7)
C39 0.021(9) 0.009(8) 0.023(10) 0.004(7) 0.013(8) 0.001(7)
C40 0.021(5) 0.021(6) 0.015(5) 0.004(4) 0.009(4) 0.003(4)
C43 0.008(8) 0.006(7) 0.018(9) 0.001(7) 0.008(7) 0.001(6)
C44 0.013(9) 0.025(10) 0.016(9) -0.004(8) 0.006(7) 0.009(8)
C45 0.016(5) 0.018(5) 0.013(5) 0.000(4) 0.008(4) 0.004(4)
C46 0.017(5) 0.022(6) 0.018(6) -0.003(4) 0.006(4) 0.009(4)
C47 0.010(8) 0.005(7) 0.014(8) -0.002(7) -0.005(7) 0.002(7)
C48 0.012(5) 0.011(5) 0.010(5) 0.003(4) 0.006(4) 0.003(4)
N1 0.015(7) 0.016(7) 0.008(7) 0.002(6) 0.008(6) 0.006(6)
N2 0.011(3) 0.011(3) 0.011(3) 0.0016(11) 0.0034(13) 0.0040(14)
N3 0.016(5) 0.016(5) 0.010(5) 0.001(4) 0.005(4) 0.004(4)
N4 0.008(4) 0.013(5) 0.009(5) -0.001(4) 0.004(4) 0.004(4)
N5 0.006(4) 0.008(4) 0.005(4) -0.001(4) -0.001(3) 0.002(4)
N6 0.007(7) 0.016(7) 0.008(7) -0.007(6) -0.001(5) 0.002(6)
N7 0.010(5) 0.012(5) 0.014(5) -0.004(4) 0.002(4) 0.004(4)
N9 0.017(8) 0.028(9) 0.011(7) -0.008(7) 0.008(6) -0.001(7)
O1 0.008(5) 0.016(5) 0.020(6) -0.011(5) 0.000(4) 0.002(4)
O2 0.013(6) 0.018(6) 0.017(6) 0.003(5) -0.001(5) 0.005(5)
O3 0.022(5) 0.025(5) 0.019(5) -0.001(4) 0.009(4) 0.002(4)
O4 0.038(8) 0.010(6) 0.033(8) 0.006(6) 0.018(7) 0.003(6)
O5 0.011(6) 0.015(6) 0.013(6) -0.005(5) 0.002(5) 0.004(5)
O6 0.031(7) 0.017(6) 0.015(6) 0.003(5) 0.002(6) 0.012(6)
O7 0.012(4) 0.010(4) 0.007(4) -0.001(3) 0.000(3) 0.004(3)
O8 0.016(6) 0.015(6) 0.006(5) -0.001(5) 0.003(5) 0.006(5)
O9 0.033(6) 0.025(6) 0.018(6) -0.009(5) -0.006(5) 0.011(5)
O10 0.010(5) 0.034(6) 0.020(6) -0.002(5) 0.005(4) 0.007(5)
O11 0.008(6) 0.030(7) 0.017(6) -0.010(6) 0.000(5) 0.007(6)
O14 0.011(4) 0.013(4) 0.011(4) 0.001(3) 0.004(3) 0.000(3)
O15 0.013(5) 0.041(7) 0.017(6) -0.003(5) 0.008(5) 0.007(5)
O16 0.014(6) 0.018(6) 0.018(6) 0.000(5) 0.004(5) 0.008(5)
O17 0.012(6) 0.023(7) 0.020(7) -0.005(6) 0.002(5) 0.004(5)
O18 0.020(6) 0.011(6) 0.012(6) -0.006(5) 0.008(5) 0.000(5)
O19 0.013(6) 0.024(7) 0.013(6) 0.007(5) 0.009(5) 0.003(5)
O20 0.009(6) 0.017(6) 0.008(6) 0.004(5) 0.002(5) -0.003(5)
O21 0.009(6) 0.028(7) 0.015(6) -0.007(5) -0.005(5) 0.009(5)
O22 0.009(6) 0.029(7) 0.014(6) -0.008(6) -0.001(5) 0.003(5)
O23 0.020(7) 0.019(7) 0.040(8) 0.005(6) 0.007(6) 0.013(6)
O24 0.025(7) 0.018(7) 0.024(7) 0.006(6) 0.007(6) 0.008(6)
O25 0.019(7) 0.054(10) 0.028(8) 0.013(7) 0.014(6) 0.016(7)
Cu1 0.0097(10) 0.0166(10) 0.0094(10) -0.0031(8) 0.0023(8) 0.0034(8)
Cu2 0.0053(9) 0.0121(10) 0.0080(9) -0.0021(8) 0.0010(7) 0.0018(8)
Cu3 0.0138(10) 0.0108(10) 0.0065(9) -0.0007(8) 0.0012(8) 0.0046(8)
Dy1 0.0067(4) 0.0108(4) 0.0097(4) -0.0035(3) 0.0016(3) 0.0005(3)
O12 0.069(11) 0.035(9) 0.019(7) 0.009(7) 0.013(8) 0.034(8)
O13 0.011(6) 0.014(6) 0.008(5) -0.004(5) 0.003(5) 0.002(5)

loop_
_atom_type_symbol
_atom_type_description
_atom_type_scat_dispersion_real
_atom_type_scat_dispersion_imag
_atom_type_scat_source
C C 0.0033 0.0016 'International Tables Vol C Tables 4.2.6.8 and 6.1.1.4'
H H 0.0000 0.0000 'International Tables Vol C Tables 4.2.6.8 and 6.1.1.4'
Cu Cu 0.3201 1.2651 'International Tables Vol C Tables 4.2.6.8 and 6.1.1.4'
Dy Dy -0.1892 4.4098 'International Tables Vol C Tables 4.2.6.8 and 6.1.1.4'
N N 0.0061 0.0033 'International Tables Vol C Tables 4.2.6.8 and 6.1.1.4'
O O 0.0106 0.0060 'International Tables Vol C Tables 4.2.6.8 and 6.1.1.4'

loop_
_geom_angle_atom_site_label_1
_geom_angle_atom_site_label_2
_geom_angle_atom_site_label_3
_geom_angle
_geom_angle_site_symmetry_1
_geom_angle_site_symmetry_3
O2 C1 O1 125.7(15) . .
O2 C1 C2 119.7(14) . .
O1 C1 C2 114.3(14) . .
C6 C2 C3 118.6(16) . .
C6 C2 C1 121.5(15) . .
C3 C2 C1 119.0(14) . .
C4 C3 C2 120.6(16) . .
C5 C4 C3 117.5(18) . .
N1 C5 C4 122.2(17) . .
N1 C6 C2 119.8(16) . .
N1 C6 C7 113.0(13) . .
C2 C6 C7 127.2(15) . .
N2 C7 C11 118.4(14) . .
N2 C7 C6 113.9(13) . .
C11 C7 C6 127.6(14) . .
N2 C8 C9 121.2(17) . .
C8 C9 C10 118.9(17) . .
C11 C10 C9 119.8(17) . .
C10 C11 C7 119.8(16) . .
C10 C11 C12 114.7(17) . .
C7 C11 C12 125.3(17) . .
O4 C12 O3 128.4(18) . .
O4 C12 C11 116.4(17) . .
O3 C12 C11 115.0(17) . .
O6 C13 O5 126.4(16) . .
O6 C13 C14 115.5(14) . .
O5 C13 C14 118.0(15) . .
C18 C14 C15 118.4(15) . .
C18 C14 C13 126.4(15) . .
C15 C14 C13 115.2(15) . .
C16 C15 C14 119.6(17) . .
C15 C16 C17 118.6(17) . .
N3 C17 C16 123.3(16) . .
N3 C18 C14 121.8(15) . .
N3 C18 C19 112.3(14) . .
C14 C18 C19 125.9(14) . .
N4 C19 C23 119.8(14) . .
N4 C19 C18 115.5(13) . .
C23 C19 C18 124.7(14) . .
N4 C20 C21 122.9(17) . .
C22 C21 C20 118.4(16) . .
C21 C22 C23 120.2(15) . .
C22 C23 C19 117.5(14) . .
C22 C23 C24 118.7(14) . .
C19 C23 C24 123.7(14) . .
O7 C24 O8 126.9(15) . .
O7 C24 C23 116.7(14) . .
O8 C24 C23 116.3(14) . .
O17 C25 O16 125.8(15) . .
O17 C25 C26 119.1(15) . .
O16 C25 C26 115.1(14) . .
C30 C26 C27 117.4(14) . .
C30 C26 C25 124.3(15) . .
C27 C26 C25 118.3(14) . .
C28 C27 C26 121.0(15) . .
C27 C28 C29 117.6(16) . .
N5 C29 C28 122.6(15) . .
N5 C30 C26 120.5(15) . .
N5 C30 C31 112.1(14) . .
C26 C30 C31 127.3(15) . .
N6 C31 C35 121.5(14) . .
N6 C31 C30 112.5(14) . .
C35 C31 C30 126.0(14) . .
N6 C32 C33 120.1(15) . .
C34 C33 C32 118.1(17) . .
C33 C34 C35 121.1(17) . .
C34 C35 C31 117.4(15) . .
C34 C35 C36 116.9(15) . .
C31 C35 C36 125.6(14) . .
O14 C36 O15 125.6(15) . .
O14 C36 C35 117.5(14) . .
O15 C36 C35 116.7(14) . .
O19 C37 O18 128.0(16) . .
O19 C37 C38 115.8(13) . .
O18 C37 C38 116.2(14) . .
N8 C41 C40 120.0 . .
C42 N8 C41 120.0 . .
C42 N8 Cu1 114.5(5) . .
C41 N8 Cu1 124.4(5) . .
N8 C42 C38 120.0 . .
N8 C42 C43 111.1(9) . .
C38 C42 C43 128.7(9) . .
C39 C38 C42 120.0 . .
C39 C38 C37 115.9(9) . .
C42 C38 C37 123.6(9) . .
C40 C39 C38 120.0 . .
C39 C40 C41 120.0 . .
N7 C43 C47 119.9(15) . .
N7 C43 C42 113.7(14) . .
C47 C43 C42 126.3(14) . .
N7 C44 C45 123.2(16) . .
C44 C45 C46 118.0(16) . .
C45 C46 C47 118.8(16) . .
C43 C47 C46 118.9(15) . .
C43 C47 C48 126.5(15) . .
C46 C47 C48 114.5(14) . .
O21 C48 O20 125.2(15) . .
O21 C48 C47 120.1(14) . .
O20 C48 C47 114.7(14) . .
C5 N1 C6 120.7(14) . .
C5 N1 Cu3 124.1(12) . .
C6 N1 Cu3 111.7(11) . .
C8 N2 C7 121.8(15) . .
C8 N2 Cu3 123.2(12) . .
C7 N2 Cu3 112.2(10) . .
C17 N3 C18 118.2(15) . .
C17 N3 Cu2 126.9(12) . .
C18 N3 Cu2 108.1(10) . .
C19 N4 C20 120.6(14) . .
C19 N4 Cu2 116.1(10) . .
C20 N4 Cu2 121.2(12) . .
C29 N5 C30 119.9(14) . .
C29 N5 Cu2 122.8(11) . .
C30 N5 Cu2 112.7(10) . .
C32 N6 C31 121.3(14) . .
C32 N6 Cu2 122.0(11) . .
C31 N6 Cu2 114.8(10) . .
C44 N7 C43 120.6(15) . .
C44 N7 Cu1 124.0(12) . .
C43 N7 Cu1 110.6(11) . .
O23 N9 O25 122.0(17) . .
O23 N9 O24 119.0(15) . .
O25 N9 O24 119.0(16) . .
C12 O3 Dy1 126.3(12) . 2_676
C13 O5 Dy1 135.0(11) . .
C24 O7 Cu3 124.5(11) . .
C36 O14 Dy1 133.4(11) . 1_556
C25 O16 Cu1 128.9(10) . .
C37 O18 Dy1 137.6(11) . 2_566
C48 O20 Cu2 126.3(10) . 1_455
N9 O23 Cu1 123.6(12) . .
O16 Cu1 O22 94.0(5) . .
O16 Cu1 N8 164.2(5) . .
O22 Cu1 N8 93.4(4) . .
O16 Cu1 N7 93.1(5) . .
O22 Cu1 N7 170.7(5) . .
N8 Cu1 N7 81.3(5) . .
O16 Cu1 O23 86.4(5) . .
O22 Cu1 O23 89.1(5) . .
N8 Cu1 O23 107.6(4) . .
N7 Cu1 O23 85.3(5) . .
O20 Cu2 N5 89.8(5) 1_655 .
O20 Cu2 N4 100.1(5) 1_655 .
N5 Cu2 N4 166.5(5) . .
O20 Cu2 N6 161.5(5) 1_655 .
N5 Cu2 N6 79.9(5) . .
N4 Cu2 N6 92.7(5) . .
O20 Cu2 N3 98.2(5) 1_655 .
N5 Cu2 N3 91.6(5) . .
N4 Cu2 N3 78.1(5) . .
N6 Cu2 N3 97.4(5) . .
O13 Cu3 O7 93.5(5) . .
O13 Cu3 N2 93.9(5) . .
O7 Cu3 N2 166.5(5) . .
O13 Cu3 N1 167.9(5) . .
O7 Cu3 N1 92.6(5) . .
N2 Cu3 N1 82.2(6) . .
O9 Dy1 O11 97.8(5) . .
O9 Dy1 O3 85.1(5) . 2_676
O11 Dy1 O3 72.0(4) . 2_676
O9 Dy1 O12 142.9(5) . .
O11 Dy1 O12 110.6(5) . .
O3 Dy1 O12 81.5(5) 2_676 .
O9 Dy1 O10 88.1(5) . .
O11 Dy1 O10 142.8(4) . .
O3 Dy1 O10 145.2(4) 2_676 .
O12 Dy1 O10 83.6(5) . .
O9 Dy1 O18 74.0(4) . 2_566
O11 Dy1 O18 73.5(4) . 2_566
O3 Dy1 O18 136.5(4) 2_676 2_566
O12 Dy1 O18 136.0(5) . 2_566
O10 Dy1 O18 72.9(4) . 2_566
O9 Dy1 O14 143.1(4) . 1_554
O11 Dy1 O14 74.1(4) . 1_554
O3 Dy1 O14 123.9(4) 2_676 1_554
O12 Dy1 O14 70.3(4) . 1_554
O10 Dy1 O14 79.3(4) . 1_554
O18 Dy1 O14 69.2(4) 2_566 1_554
O9 Dy1 O5 69.6(4) . .
O11 Dy1 O5 141.1(4) . .
O3 Dy1 O5 70.3(4) 2_676 .
O12 Dy1 O5 73.2(4) . .
O10 Dy1 O5 75.3(4) . .
O18 Dy1 O5 131.8(4) 2_566 .
O14 Dy1 O5 137.3(4) 1_554 .

loop_
_geom_bond_atom_site_label_1
_geom_bond_atom_site_label_2
_geom_bond_distance
_geom_bond_site_symmetry_2
C1 O2 1.22(2) .
C1 O1 1.296(19) .
C1 C2 1.54(2) .
C2 C6 1.39(2) .
C2 C3 1.40(3) .
C3 C4 1.39(3) .
C4 C5 1.38(3) .
C5 N1 1.35(2) .
C6 N1 1.36(2) .
C6 C7 1.47(2) .
C7 N2 1.38(2) .
C7 C11 1.40(2) .
C8 N2 1.31(2) .
C8 C9 1.37(3) .
C9 C10 1.40(3) .
C10 C11 1.36(3) .
C11 C12 1.51(2) .
C12 O4 1.22(2) .
C12 O3 1.27(2) .
C13 O6 1.25(2) .
C13 O5 1.272(19) .
C13 C14 1.53(2) .
C14 C18 1.39(2) .
C14 C15 1.40(2) .
C15 C16 1.38(2) .
C16 C17 1.39(3) .
C17 N3 1.33(2) .
C18 N3 1.37(2) .
C18 C19 1.50(2) .
C19 N4 1.32(2) .
C19 C23 1.42(2) .
C20 N4 1.34(2) .
C20 C21 1.36(2) .
C21 C22 1.36(2) .
C22 C23 1.41(2) .
C23 C24 1.53(2) .
C24 O7 1.24(2) .
C24 O8 1.263(19) .
C25 O17 1.25(2) .
C25 O16 1.29(2) .
C25 C26 1.51(2) .
C26 C30 1.39(2) .
C26 C27 1.42(2) .
C27 C28 1.35(2) .
C28 C29 1.41(2) .
C29 N5 1.32(2) .
C30 N5 1.36(2) .
C30 C31 1.51(2) .
C31 N6 1.35(2) .
C31 C35 1.40(2) .
C32 N6 1.32(2) .
C32 C33 1.43(2) .
C33 C34 1.38(2) .
C34 C35 1.38(2) .
C35 C36 1.51(2) .
C36 O14 1.25(2) .
C36 O15 1.25(2) .
C37 O19 1.23(2) .
C37 O18 1.26(2) .
C37 C38 1.535(19) .
C41 N8 1.3900 .
C41 C40 1.3900 .
N8 C42 1.3900 .
N8 Cu1 1.975(7) .
C42 C38 1.3900 .
C42 C43 1.462(18) .
C38 C39 1.3900 .
C39 C40 1.3900 .
C43 N7 1.36(2) .
C43 C47 1.39(2) .
C44 N7 1.32(2) .
C44 C45 1.38(2) .
C45 C46 1.39(2) .
C46 C47 1.43(2) .
C47 C48 1.51(2) .
C48 O21 1.22(2) .
C48 O20 1.300(19) .
N1 Cu3 2.012(13) .
N2 Cu3 1.999(14) .
N3 Cu2 2.253(15) .
N4 Cu2 2.034(13) .
N5 Cu2 2.034(12) .
N6 Cu2 2.044(14) .
N7 Cu1 2.021(14) .
N9 O23 1.25(2) .
N9 O25 1.25(2) .
N9 O24 1.27(2) .
O3 Dy1 2.355(13) 2_676
O5 Dy1 2.487(11) .
O7 Cu3 1.982(11) .
O9 Dy1 2.300(14) .
O10 Dy1 2.371(12) .
O11 Dy1 2.334(11) .
O14 Dy1 2.424(11) 1_556
O16 Cu1 1.955(12) .
O18 Dy1 2.423(11) 2_566
O20 Cu2 1.951(11) 1_455
O22 Cu1 1.966(11) .
O23 Cu1 2.343(14) .
Cu2 O20 1.951(11) 1_655
Cu3 O13 1.982(11) .
Dy1 O3 2.355(13) 2_676
Dy1 O12 2.357(14) .
Dy1 O18 2.423(11) 2_566
Dy1 O14 2.424(11) 1_554
